data_4111407
loop_
_publ_author_name
'Jaime A. Pool'
'Brian L. Scott'
'Jaqueline L. Kiplinger'

_publ_contact_author 'Jaqueline L. Kiplinger'
_publ_contact_author_email kiplinger@lanl.gov
_publ_section_title
;
 A New Mode of Reactivity for Pyridine N-Oxide: C-H Activation with
 Uranium(IV) and Thorium(IV) Bis(alkyl) Complexes
;
_journal_name_full 'Journal of the American Chemical Society'
_journal_page_first 1338
_journal_page_last 1339
_journal_paper_doi 10.1021/ja044153o
_journal_volume 127
_journal_year 2005
_chemical_formula_sum 'C34 H45 N O Th'
_chemical_formula_weight 715.75
_chemical_name_systematic ?
_space_group_IT_number 4
_symmetry_cell_setting monoclinic
_symmetry_space_group_name_Hall 'P 2yb'
_symmetry_space_group_name_H-M 'P 1 21 1'
_atom_sites_solution_hydrogens geom
_atom_sites_solution_primary direct
_atom_sites_solution_secondary difmap
_audit_creation_method SHELXL-97
_cell_angle_alpha 90.00
_cell_angle_beta 96.897(4)
_cell_angle_gamma 90.00
_cell_formula_units_Z 2
_cell_length_a 9.812(2)
_cell_length_b 15.279(3)
_cell_length_c 10.093(2)
_cell_measurement_temperature 203(2)
_cell_volume 1502.2(5)
_computing_cell_refinement 'SAINT 4.05 (Bruker, 1996)'
_computing_data_collection 'SMART 4.210 (Bruker, 1996)'
_computing_data_reduction 'SAINT 4.05 (Bruker, 1996)'
_computing_molecular_graphics 'SHELXTL 5.10 (Bruker, 1997)'
_computing_publication_material 'SHELXTL 5.10 (Bruker, 1997)'
_computing_structure_refinement 'SHELXL-97 (Sheldrick, 1997)'
_computing_structure_solution 'SHELXS-97 (Sheldrick, 1997)'
_diffrn_ambient_temperature 203(2)
_diffrn_measured_fraction_theta_full 0.940
_diffrn_measured_fraction_theta_max 0.828
_diffrn_measurement_device_type 'Bruker P4 with SMART 1k CCD'
_diffrn_measurement_method '\f scans'
_diffrn_radiation_monochromator graphite
_diffrn_radiation_source 'fine-focus sealed tube'
_diffrn_radiation_type MoK\a
_diffrn_radiation_wavelength 0.71073
_diffrn_reflns_av_R_equivalents 0.0259
_diffrn_reflns_av_sigmaI/netI 0.0487
_diffrn_reflns_limit_h_max 11
_diffrn_reflns_limit_h_min -10
_diffrn_reflns_limit_k_max 19
_diffrn_reflns_limit_k_min -20
_diffrn_reflns_limit_l_max 13
_diffrn_reflns_limit_l_min -13
_diffrn_reflns_number 9020
_diffrn_reflns_theta_full 22.50
_diffrn_reflns_theta_max 28.01
_diffrn_reflns_theta_min 2.03
_diffrn_standards_decay_% '< 2'
_diffrn_standards_interval_count 0
_diffrn_standards_interval_time 0
_diffrn_standards_number 0
_exptl_absorpt_coefficient_mu 4.989
_exptl_absorpt_correction_T_max 0.5859
_exptl_absorpt_correction_T_min 0.3806
_exptl_absorpt_correction_type multi-scan
_exptl_absorpt_process_details 'SADABS (Sheldrick, 1996)'
_exptl_crystal_colour colorless
_exptl_crystal_density_diffrn 1.582
_exptl_crystal_description irregular
_exptl_crystal_F_000 708
_exptl_crystal_size_max 0.24
_exptl_crystal_size_mid 0.12
_exptl_crystal_size_min 0.12
_refine_diff_density_max 4.536
_refine_diff_density_min -3.294
_refine_diff_density_rms 0.222
_refine_ls_abs_structure_details 'Flack H D (1983), Acta Cryst. A39, 876-881'
_refine_ls_abs_structure_Flack 0.08(2)
_refine_ls_extinction_method none
_refine_ls_goodness_of_fit_ref 1.156
_refine_ls_hydrogen_treatment mixed
_refine_ls_matrix_type full
_refine_ls_number_parameters 277
_refine_ls_number_reflns 5054
_refine_ls_number_restraints 1
_refine_ls_restrained_S_all 1.156
_refine_ls_R_factor_all 0.0614
_refine_ls_R_factor_gt 0.0528
_refine_ls_shift/su_max 0.002
_refine_ls_shift/su_mean 0.000
_refine_ls_structure_factor_coef Fsqd
_refine_ls_weighting_details 'calc w=1/[\s^2^(Fo^2^)+(0.0926P)^2^+0.0000P] where P=(Fo^2^+2Fc^2^)/3'
_refine_ls_weighting_scheme calc
_refine_ls_wR_factor_gt 0.1336
_refine_ls_wR_factor_ref 0.1393
_reflns_number_gt 4490
_reflns_number_total 5054
_reflns_threshold_expression >2sigma(I)
_cod_data_source_file ja044153osi20041110_110707_2.cif
_cod_data_source_block ccd837
_cod_depositor_comments
;
 Marking attached hydrogen atoms.

 Antanas Vaitkus,
 2016-12-23
;
_cod_original_cell_volume 1502.2(6)
_cod_original_sg_symbol_H-M 'P 21'
_cod_database_code 4111407

loop_
_symmetry_equiv_pos_as_xyz
'x, y, z'
'-x, y+1/2, -z'

loop_
_atom_site_label
_atom_site_type_symbol
_atom_site_fract_x
_atom_site_fract_y
_atom_site_fract_z
_atom_site_U_iso_or_equiv
_atom_site_adp_type
_atom_site_occupancy
_atom_site_symmetry_multiplicity
_atom_site_calc_flag
_atom_site_refinement_flags
_atom_site_disorder_group
_atom_site_attached_hydrogens
N1 N 0.3645(16) 0.3874(9) 0.0840(15) 0.049(4) Uani 1 1 d . . 0
Th1 Th 0.17619(3) 0.25013(8) 0.25030(3) 0.02952(13) Uani 1 1 d . . 0
O1 O 0.3518(14) 0.3510(7) 0.2049(13) 0.053(3) Uani 1 1 d . . 0
C1 C 0.3436(6) 0.1428(4) 0.0986(6) 0.036(3) Uani 1 1 d G . 0
C2 C 0.2148(6) 0.0994(4) 0.0838(5) 0.046(3) Uani 1 1 d G . 0
C3 C 0.1948(6) 0.0623(4) 0.2091(6) 0.048(3) Uani 1 1 d G . 0
C4 C 0.3114(7) 0.0828(4) 0.3012(5) 0.046(3) Uani 1 1 d G . 0
C5 C 0.4034(6) 0.1326(4) 0.2329(6) 0.051(5) Uani 1 1 d G . 0
C6 C 0.4062(9) 0.1913(6) -0.0096(8) 0.054(4) Uani 1 1 d G . 0
H6A H 0.4937 0.2147 0.0263 0.081 Uiso 1 1 calc R . 0
H6B H 0.3465 0.2383 -0.0425 0.081 Uiso 1 1 calc R . 0
H6C H 0.4180 0.1518 -0.0813 0.081 Uiso 1 1 calc R . 0
C7 C 0.1162(8) 0.0937(7) -0.0428(6) 0.054(4) Uani 1 1 d G . 0
H7A H 0.1540 0.1241 -0.1131 0.081 Uiso 1 1 calc R . 0
H7B H 0.0303 0.1198 -0.0285 0.081 Uiso 1 1 calc R . 0
H7C H 0.1018 0.0334 -0.0673 0.081 Uiso 1 1 calc R . 0
C8 C 0.0714(8) 0.0102(6) 0.2390(9) 0.051(4) Uani 1 1 d G . 0
H8A H 0.0833 -0.0073 0.3310 0.077 Uiso 1 1 calc R . 0
H8B H 0.0620 -0.0408 0.1831 0.077 Uiso 1 1 calc R . 0
H8C H -0.0096 0.0457 0.2219 0.077 Uiso 1 1 calc R . 0
C9 C 0.3337(10) 0.0564(7) 0.4463(6) 0.074(6) Uani 1 1 d G . 0
H9A H 0.2562 0.0231 0.4677 0.111 Uiso 1 1 calc R . 0
H9B H 0.3437 0.1078 0.5012 0.111 Uiso 1 1 calc R . 0
H9C H 0.4152 0.0214 0.4624 0.111 Uiso 1 1 calc R . 0
C10 C 0.5406(7) 0.1683(7) 0.2927(9) 0.063(5) Uani 1 1 d G . 0
H10A H 0.5823 0.1995 0.2255 0.094 Uiso 1 1 calc R . 0
H10B H 0.5991 0.1208 0.3259 0.094 Uiso 1 1 calc R . 0
H10C H 0.5275 0.2073 0.3647 0.094 Uiso 1 1 calc R . 0
C11 C 0.2695(9) 0.3077(6) 0.5156(7) 0.074(6) Uani 1 1 d G . 0
C12 C 0.1555(12) 0.2542(6) 0.5358(6) 0.080(6) Uani 1 1 d G . 0
C13 C 0.0344(9) 0.2976(7) 0.4789(6) 0.121(13) Uani 1 1 d G . 0
C14 C 0.0736(8) 0.3778(6) 0.4235(7) 0.059(4) Uani 1 1 d G . 0
C15 C 0.2189(9) 0.3841(5) 0.4462(8) 0.053(4) Uani 1 1 d G . 0
C16 C 0.4184(10) 0.2869(10) 0.5600(11) 0.148(16) Uani 1 1 d G . 0
H16A H 0.4750 0.3337 0.5341 0.223 Uiso 1 1 calc R . 0
H16B H 0.4429 0.2334 0.5189 0.223 Uiso 1 1 calc R . 0
H16C H 0.4321 0.2805 0.6553 0.223 Uiso 1 1 calc R . 0
C17 C 0.162(2) 0.1667(7) 0.6056(11) 0.28(4) Uani 1 1 d G . 0
H17A H 0.2558 0.1521 0.6348 0.421 Uiso 1 1 calc R . 0
H17B H 0.1223 0.1226 0.5450 0.421 Uiso 1 1 calc R . 0
H17C H 0.1115 0.1696 0.6814 0.421 Uiso 1 1 calc R . 0
C18 C -0.1105(11) 0.2642(12) 0.4776(10) 0.19(2) Uani 1 1 d G . 0
H18A H -0.1735 0.3058 0.4331 0.278 Uiso 1 1 calc R . 0
H18B H -0.1305 0.2563 0.5676 0.278 Uiso 1 1 calc R . 0
H18C H -0.1198 0.2092 0.4312 0.278 Uiso 1 1 calc R . 0
C19 C -0.0223(13) 0.4447(9) 0.3529(12) 0.151(17) Uani 1 1 d G . 0
H19A H -0.1154 0.4248 0.3509 0.226 Uiso 1 1 calc R . 0
H19B H -0.0010 0.4525 0.2633 0.226 Uiso 1 1 calc R . 0
H19C H -0.0117 0.4995 0.3997 0.226 Uiso 1 1 calc R . 0
C20 C 0.3046(14) 0.4588(7) 0.4039(13) 0.21(3) Uani 1 1 d G . 0
H20A H 0.3999 0.4470 0.4312 0.316 Uiso 1 1 calc R . 0
H20B H 0.2788 0.5120 0.4450 0.316 Uiso 1 1 calc R . 0
H20C H 0.2895 0.4650 0.3086 0.316 Uiso 1 1 calc R . 0
C21 C -0.0946(10) 0.2477(12) 0.1805(9) 0.083(6) Uani 1 1 d G . 2
C22 C -0.165(3) 0.2104(14) 0.0457(17) 0.044(4) Uani 0.50 1 d PG 1 0
C23 C -0.196(3) 0.1247(12) 0.0075(17) 0.042(7) Uani 0.50 1 d PG 1 1
C24 C -0.266(3) 0.1074(12) -0.118(2) 0.075(11) Uani 0.50 1 d PG 1 1
C25 C -0.304(3) 0.1759(16) -0.2051(17) 0.056(6) Uani 0.50 1 d PG 1 1
C26 C -0.273(2) 0.2617(14) -0.167(2) 0.050(7) Uani 0.50 1 d PG 1 1
C27 C -0.203(3) 0.2789(11) -0.041(2) 0.061(10) Uani 0.50 1 d PG 1 1
C22' C -0.167(3) 0.2836(13) 0.0445(17) 0.044(4) Uani 0.50 1 d PG 2 0
C23' C -0.195(3) 0.2112(11) -0.038(2) 0.042(7) Uani 0.50 1 d PG 2 1
C24' C -0.258(3) 0.2221(15) -0.1677(19) 0.075(11) Uani 0.50 1 d PG 2 1
C25' C -0.293(3) 0.3054(18) -0.2152(17) 0.056(6) Uani 0.50 1 d PG 2 1
C26' C -0.266(3) 0.3778(13) -0.133(2) 0.050(7) Uani 0.50 1 d PG 2 1
C27' C -0.203(3) 0.3669(11) -0.003(2) 0.061(10) Uani 0.50 1 d PG 2 1
C28 C 0.4854(18) 0.4217(9) 0.0604(18) 0.055(4) Uani 1 1 d . . 0
C29 C 0.500(2) 0.4465(10) -0.0657(17) 0.060(4) Uani 1 1 d . . 0
H29 H 0.5834 0.4699 -0.0841 0.072 Uiso 1 1 calc R . 0
C30 C 0.395(2) 0.4379(10) -0.1667(17) 0.062(5) Uani 1 1 d . . 0
H30 H 0.4062 0.4547 -0.2532 0.075 Uiso 1 1 calc R . 0
C31 C 0.2728(19) 0.4045(10) -0.1395(16) 0.057(4) Uani 1 1 d . . 0
H31 H 0.2020 0.3992 -0.2091 0.068 Uiso 1 1 calc R . 0
C32 C 0.2489(16) 0.3781(8) -0.0150(13) 0.041(3) Uani 1 1 d . . 0
C33 C 0.596(2) 0.4243(15) 0.176(2) 0.086(7) Uani 1 1 d . . 0
H33A H 0.5608 0.4035 0.2548 0.130 Uiso 1 1 calc R . 0
H33B H 0.6284 0.4833 0.1900 0.130 Uiso 1 1 calc R . 0
H33C H 0.6713 0.3876 0.1573 0.130 Uiso 1 1 calc R . 0
C34 C 0.1276(15) 0.3425(9) 0.0318(13) 0.043(3) Uani 1 1 d . . 0
H34A H 0.0806 0.3058 -0.0377 0.051 Uiso 1 1 calc R . 0
H34B H 0.0665 0.3902 0.0476 0.051 Uiso 1 1 calc R . 0

loop_
_atom_site_aniso_label
_atom_site_aniso_U_11
_atom_site_aniso_U_22
_atom_site_aniso_U_33
_atom_site_aniso_U_23
_atom_site_aniso_U_13
_atom_site_aniso_U_12
N1 0.048(10) 0.039(7) 0.066(8) 0.001(6) 0.029(6) -0.011(6)
Th1 0.0294(2) 0.02800(18) 0.03162(17) 0.0007(4) 0.00582(11) -0.0022(5)
O1 0.064(9) 0.030(5) 0.068(7) 0.000(5) 0.016(6) -0.021(5)
C1 0.025(8) 0.039(9) 0.046(8) 0.007(6) 0.006(5) 0.005(6)
C2 0.048(10) 0.035(7) 0.055(8) -0.008(6) -0.001(6) 0.009(6)
C3 0.057(10) 0.027(6) 0.058(7) -0.002(6) 0.004(6) 0.009(6)
C4 0.041(9) 0.035(7) 0.060(8) 0.003(6) -0.001(6) 0.002(6)
C5 0.062(13) 0.036(8) 0.060(9) 0.011(7) 0.023(8) 0.024(8)
C6 0.041(10) 0.057(10) 0.071(9) 0.007(7) 0.033(7) -0.002(7)
C7 0.043(10) 0.071(11) 0.048(7) -0.005(7) 0.003(6) 0.005(7)
C8 0.044(10) 0.031(7) 0.081(10) 0.007(6) 0.018(7) -0.004(6)
C9 0.069(13) 0.102(16) 0.052(9) 0.050(10) 0.009(8) 0.027(11)
C10 0.070(13) 0.044(9) 0.073(10) 0.000(7) 0.003(8) -0.004(8)
C11 0.103(17) 0.075(12) 0.036(7) -0.014(7) -0.019(8) 0.040(11)
C12 0.165(19) 0.042(8) 0.035(6) 0.009(11) 0.022(8) 0.01(2)
C13 0.19(3) 0.14(2) 0.045(9) -0.050(11) 0.076(13) -0.12(2)
C14 0.055(12) 0.070(11) 0.051(8) -0.020(7) 0.009(7) 0.010(8)
C15 0.072(12) 0.045(8) 0.045(7) -0.020(6) 0.019(7) 0.003(8)
C16 0.15(3) 0.16(3) 0.109(16) -0.074(17) -0.085(17) 0.09(2)
C17 0.70(12) 0.058(16) 0.13(2) 0.036(16) 0.21(5) 0.03(4)
C18 0.19(4) 0.24(5) 0.15(2) -0.11(3) 0.11(2) -0.13(4)
C19 0.18(4) 0.15(3) 0.12(2) -0.05(2) -0.03(2) 0.10(3)
C20 0.32(7) 0.054(16) 0.27(5) -0.04(2) 0.12(5) -0.10(3)
C21 0.036(8) 0.165(19) 0.045(6) -0.036(18) -0.001(5) 0.00(2)
C22 0.031(10) 0.054(10) 0.048(8) 0.031(14) 0.007(6) 0.024(14)
C23 0.041(17) 0.066(17) 0.023(9) -0.002(9) 0.019(9) -0.017(12)
C24 0.09(3) 0.09(2) 0.038(12) 0.025(14) 0.011(13) 0.04(2)
C25 0.032(11) 0.084(18) 0.053(9) -0.031(15) 0.007(7) 0.012(15)
C26 0.017(12) 0.049(13) 0.083(17) 0.042(12) -0.001(9) 0.013(9)
C27 0.03(2) 0.032(14) 0.11(2) 0.002(14) -0.022(15) -0.011(11)
C22' 0.031(10) 0.054(10) 0.048(8) 0.031(14) 0.007(6) 0.024(14)
C23' 0.041(17) 0.066(17) 0.023(9) -0.002(9) 0.019(9) -0.017(12)
C24' 0.09(3) 0.09(2) 0.038(12) 0.025(14) 0.011(13) 0.04(2)
C25' 0.032(11) 0.084(18) 0.053(9) -0.031(15) 0.007(7) 0.012(15)
C26' 0.017(12) 0.049(13) 0.083(17) 0.042(12) -0.001(9) 0.013(9)
C27' 0.03(2) 0.032(14) 0.11(2) 0.002(14) -0.022(15) -0.011(11)
C28 0.048(10) 0.027(7) 0.091(11) -0.003(7) 0.018(8) -0.005(6)
C29 0.072(13) 0.034(8) 0.083(11) 0.006(7) 0.047(9) -0.006(7)
C30 0.090(14) 0.031(7) 0.073(10) 0.017(7) 0.037(9) 0.015(8)
C31 0.074(12) 0.034(7) 0.066(9) 0.024(6) 0.021(8) 0.013(7)
C32 0.054(10) 0.030(6) 0.045(7) 0.008(5) 0.022(6) 0.010(6)
C33 0.067(15) 0.065(12) 0.126(17) -0.004(12) 0.007(12) -0.041(11)
C34 0.034(8) 0.044(8) 0.048(7) 0.016(6) 0.001(5) 0.002(6)

loop_
_atom_type_symbol
_atom_type_description
_atom_type_scat_dispersion_real
_atom_type_scat_dispersion_imag
_atom_type_scat_source
C C 0.0033 0.0016 'International Tables Vol C Tables 4.2.6.8 and 6.1.1.4'
H H 0.0000 0.0000 'International Tables Vol C Tables 4.2.6.8 and 6.1.1.4'
N N 0.0061 0.0033 'International Tables Vol C Tables 4.2.6.8 and 6.1.1.4'
O O 0.0106 0.0060 'International Tables Vol C Tables 4.2.6.8 and 6.1.1.4'
Th Th -7.2400 8.8979 'International Tables Vol C Tables 4.2.6.8 and 6.1.1.4'

loop_
_geom_angle_atom_site_label_1
_geom_angle_atom_site_label_2
_geom_angle_atom_site_label_3
_geom_angle
C28 N1 O1 119.7(15)
C28 N1 C32 124.0(14)
O1 N1 C32 115.9(12)
O1 Th1 C34 63.5(4)
O1 Th1 C21 132.4(5)
C34 Th1 C21 73.1(5)
O1 Th1 C15 67.7(4)
C34 Th1 C15 101.2(4)
C21 Th1 C15 104.7(3)
O1 Th1 C11 79.9(4)
C34 Th1 C11 129.0(4)
C21 Th1 C11 116.6(2)
C15 Th1 C11 28.83(6)
O1 Th1 C14 89.5(4)
C34 Th1 C14 96.0(4)
C21 Th1 C14 76.1(2)
C15 Th1 C14 28.73(7)
C11 Th1 C14 47.17(9)
O1 Th1 C5 79.1(3)
C34 Th1 C5 110.4(4)
C21 Th1 C5 136.7(4)
C15 Th1 C5 116.1(2)
C11 Th1 C5 94.9(2)
C14 Th1 C5 141.95(19)
O1 Th1 C1 78.2(3)
C34 Th1 C1 85.2(4)
C21 Th1 C1 117.7(3)
C15 Th1 C1 137.1(2)
C11 Th1 C1 122.1(2)
C14 Th1 C1 165.7(2)
C5 Th1 C1 28.48(6)
O1 Th1 C4 106.1(3)
C34 Th1 C4 131.2(4)
C21 Th1 C4 117.1(4)
C15 Th1 C4 119.1(2)
C11 Th1 C4 91.0(2)
C14 Th1 C4 132.5(2)
C5 Th1 C4 28.43(6)
C1 Th1 C4 46.80(9)
O1 Th1 C2 104.7(3)
C34 Th1 C2 87.9(4)
C21 Th1 C2 91.8(3)
C15 Th1 C2 162.9(2)
C11 Th1 C2 137.4(2)
C14 Th1 C2 165.5(2)
C5 Th1 C2 46.78(9)
C1 Th1 C2 28.39(6)
C4 Th1 C2 46.67(8)
O1 Th1 C3 123.2(3)
C34 Th1 C3 114.9(4)
C21 Th1 C3 91.5(4)
C15 Th1 C3 143.5(2)
C11 Th1 C3 114.7(2)
C14 Th1 C3 142.0(2)
C5 Th1 C3 46.73(9)
C1 Th1 C3 46.70(8)
C4 Th1 C3 28.31(6)
C2 Th1 C3 28.29(6)
O1 Th1 C12 108.2(4)
C34 Th1 C12 142.7(4)
C21 Th1 C12 94.4(2)
C15 Th1 C12 47.04(8)
C11 Th1 C12 28.45(6)
C14 Th1 C12 46.72(8)
C5 Th1 C12 102.7(3)
C1 Th1 C12 130.4(2)
C4 Th1 C12 85.9(2)
C2 Th1 C12 128.2(2)
C3 Th1 C12 100.1(2)
N1 O1 Th1 125.4(9)
C2 C1 C5 108.0
C2 C1 C6 126.0
C5 C1 C6 126.0
C2 C1 Th1 76.4(2)
C5 C1 Th1 75.6(2)
C6 C1 Th1 114.28(19)
C1 C2 C3 108.0
C1 C2 C7 126.0
C3 C2 C7 126.0
C1 C2 Th1 75.2(2)
C3 C2 Th1 76.1(2)
C7 C2 Th1 114.9(2)
C2 C3 C4 108.0
C2 C3 C8 126.0
C4 C3 C8 126.0
C2 C3 Th1 75.6(2)
C4 C3 Th1 75.4(2)
C8 C3 Th1 115.2(2)
C5 C4 C3 108.0
C5 C4 C9 126.0
C3 C4 C9 126.0
C5 C4 Th1 75.3(2)
C3 C4 Th1 76.3(2)
C9 C4 Th1 114.71(19)
C4 C5 C1 108.0
C4 C5 C10 126.0
C1 C5 C10 126.0
C4 C5 Th1 76.3(2)
C1 C5 Th1 75.9(2)
C10 C5 Th1 114.15(19)
C12 C11 C15 108.0
C12 C11 C16 126.0
C15 C11 C16 126.0
C12 C11 Th1 77.8(2)
C15 C11 Th1 74.8(2)
C16 C11 Th1 113.78(18)
C13 C12 C11 108.0
C13 C12 C17 126.0
C11 C12 C17 126.0
C13 C12 Th1 76.37(19)
C11 C12 Th1 73.8(2)
C17 C12 Th1 116.0(2)
C12 C13 C14 108.0
C12 C13 C18 126.0
C14 C13 C18 126.0
C12 C13 Th1 75.5(2)
C14 C13 Th1 74.1(2)
C18 C13 Th1 116.50(18)
C15 C14 C13 108.0
C15 C14 C19 126.0
C13 C14 C19 126.0
C15 C14 Th1 74.09(18)
C13 C14 Th1 77.6(2)
C19 C14 Th1 114.6(2)
C14 C15 C11 108.0
C14 C15 C20 126.0
C11 C15 C20 126.0
C14 C15 Th1 77.18(18)
C11 C15 Th1 76.4(2)
C20 C15 Th1 112.9(2)
C22 C21 C22' 41.9(7)
C22 C21 Th1 124.0(12)
C22' C21 Th1 124.2(13)
C23' C22 C22' 88.3(16)
C23' C22 C23 72.7(11)
C22' C22 C23 159.3(16)
C23' C22 C27 48.2(11)
C22' C22 C27 40.2(15)
C23 C22 C27 120.0
C23' C22 C21 156(2)
C22' C22 C21 69.5(15)
C23 C22 C21 130.4(15)
C27 C22 C21 109.6(15)
C22 C23 C24 120.0
C22 C23 C23' 35.8(12)
C24 C23 C23' 84.6(12)
C23 C24 C25 120.0
C23 C24 C24' 92.0(9)
C25 C24 C24' 28.6(10)
C23 C24 C23' 47.9(7)
C25 C24 C23' 72.2(7)
C24' C24 C23' 44.0(4)
C24' C25 C26 20(2)
C24' C25 C24 103.8(16)
C26 C25 C24 120.0
C24' C25 C23' 39.2(15)
C26 C25 C23' 54.7(4)
C24 C25 C23' 65.4(4)
C24' C25 C25' 38.0(13)
C26 C25 C25' 20.4(9)
C24 C25 C25' 140.4(9)
C23' C25 C25' 75.1(9)
C24' C26 C25' 144(5)
C24' C26 C25 29(3)
C25' C26 C25 124(2)
C24' C26 C27 96(3)
C25' C26 C27 116(2)
C25 C26 C27 120.0
C24' C26 C23' 57(2)
C25' C26 C23' 154(3)
C25 C26 C23' 81.0(8)
C27 C26 C23' 39.3(8)
C24' C26 C26' 162(4)
C25' C26 C26' 47.8(14)
C25 C26 C26' 168.6(12)
C27 C26 C26' 68.8(11)
C23' C26 C26' 108.1(16)
C22' C27 C23' 91.4(18)
C22' C27 C26 171(3)
C23' C27 C26 82.7(16)
C22' C27 C22 53.4(12)
C23' C27 C22 38.0(16)
C26 C27 C22 120.0
C22' C27 C27' 70.6(15)
C23' C27 C27' 162(3)
C26 C27 C27' 114.7(14)
C22 C27 C27' 123.8(15)
C22' C27 C24' 151.2(15)
C23' C27 C24' 59.9(13)
C26 C27 C24' 23.1(9)
C22 C27 C24' 97.8(8)
C27' C27 C24' 137.7(17)
C22' C27 C26' 119.2(16)
C23' C27 C26' 149(2)
C26 C27 C26' 66.4(11)
C22 C27 C26' 170.3(16)
C27' C27 C26' 48.6(5)
C24' C27 C26' 89.2(13)
C22' C27 C25' 162.4(19)
C23' C27 C25' 106(2)
C26 C27 C25' 23.2(9)
C22 C27 C25' 143.2(9)
C27' C27 C25' 92.1(10)
C24' C27 C25' 45.7(8)
C26' C27 C25' 43.5(6)
C27 C22' C22 86.4(18)
C27 C22' C23' 48.3(10)
C22 C22' C23' 38.1(15)
C27 C22' C27' 71.8(10)
C22 C22' C27' 157.4(16)
C23' C22' C27' 120.0
C27 C22' C21 154.3(19)
C22 C22' C21 68.5(13)
C23' C22' C21 106.2(14)
C27' C22' C21 133.8(14)
C22 C23' C27 94(2)
C22 C23' C24' 171(3)
C27 C23' C24' 79.8(16)
C22 C23' C22' 53.6(13)
C27 C23' C22' 40.3(16)
C24' C23' C22' 120.0
C22 C23' C23 71.4(12)
C27 C23' C23 162(3)
C24' C23' C23 113.6(15)
C22' C23' C23 124.4(14)
C22 C23' C26 150(2)
C27 C23' C26 58.0(11)
C24' C23' C26 22.2(10)
C22' C23' C26 98.0(9)
C23 C23' C26 133(2)
C22 C23' C24 118.4(15)
C27 C23' C24 143(2)
C24' C23' C24 66.1(11)
C22' C23' C24 164.7(16)
C23 C23' C24 47.5(7)
C26 C23' C24 86.5(13)
C22 C23' C25 158(3)
C27 C23' C25 102.1(18)
C24' C23' C25 24.2(10)
C22' C23' C25 141.0(9)
C23 C23' C25 89.7(13)
C26 C23' C25 44.3(7)
C24 C23' C25 42.3(6)
C26 C24' C25 131(5)
C26 C24' C23' 101(3)
C25 C24' C23' 117(2)
C26 C24' C25' 21(3)
C25 C24' C25' 119(2)
C23' C24' C25' 120.0
C26 C24' C27 61(2)
C25 C24' C27 151(3)
C23' C24' C27 40.3(7)
C25' C24' C27 79.7(7)
C26 C24' C24 155(5)
C25 C24' C24 47.6(11)
C23' C24' C24 69.9(11)
C25' C24' C24 162.7(15)
C27 C24' C24 109.1(15)
C26 C25' C26' 106(2)
C26 C25' C24' 15(2)
C26' C25' C24' 120.0
C26 C25' C27 40.9(16)
C26' C25' C27 65.5(6)
C24' C25' C27 54.5(5)
C26 C25' C25 35.5(16)
C26' C25' C25 140.4(10)
C24' C25' C25 23.5(10)
C27 C25' C25 76.4(8)
C27' C26' C25' 120.0
C27' C26' C26 93.7(9)
C25' C26' C26 26.5(9)
C27' C26' C27 49.0(9)
C25' C26' C27 71.0(9)
C26 C26' C27 44.8(4)
C26' C27' C22' 120.0
C26' C27' C27 82.4(11)
C22' C27' C27 37.6(11)
N1 C28 C29 118.2(17)
N1 C28 C33 116.6(16)
C29 C28 C33 125.1(18)
C28 C29 C30 121.1(17)
C31 C30 C29 119.4(15)
C30 C31 C32 123.3(17)
C31 C32 N1 113.9(15)
C31 C32 C34 130.8(15)
N1 C32 C34 115.3(11)
C32 C34 Th1 114.0(8)

loop_
_geom_bond_atom_site_label_1
_geom_bond_atom_site_label_2
_geom_bond_distance
N1 C28 1.34(2)
N1 O1 1.360(18)
N1 C32 1.43(2)
Th1 O1 2.397(12)
Th1 C34 2.613(12)
Th1 C21 2.666(9)
Th1 C15 2.841(7)
Th1 C11 2.862(6)
Th1 C14 2.881(7)
Th1 C5 2.885(7)
Th1 C1 2.888(7)
Th1 C4 2.898(6)
Th1 C2 2.903(6)
Th1 C3 2.909(6)
Th1 C12 2.914(7)
C1 C2 1.4200
C1 C5 1.4200
C1 C6 1.5095
C2 C3 1.4200
C2 C7 1.5095
C3 C4 1.4200
C3 C8 1.5095
C4 C5 1.4200
C4 C9 1.5095
C5 C10 1.5095
C11 C12 1.4200
C11 C15 1.4200
C11 C16 1.5095
C12 C13 1.4200
C12 C17 1.5095
C13 C14 1.4200
C13 C18 1.5095
C14 C15 1.4200
C14 C19 1.5095
C15 C20 1.5095
C21 C22 1.558(17)
C21 C22' 1.568(19)
C22 C23' 0.86(3)
C22 C22' 1.119(19)
C22 C23 1.3900
C22 C27 1.3900
C23 C24 1.3900
C23 C23' 1.400(16)
C24 C25 1.3900
C24 C24' 1.83(2)
C24 C23' 1.88(2)
C25 C24' 0.90(3)
C25 C26 1.3900
C25 C23' 1.97(3)
C25 C25' 1.98(3)
C26 C24' 0.62(2)
C26 C25' 0.84(2)
C26 C27 1.3900
C26 C23' 1.63(2)
C26 C26' 1.81(2)
C27 C22' 0.90(3)
C27 C23' 1.038(15)
C27 C27' 1.399(19)
C27 C24' 1.58(3)
C27 C26' 1.838(18)
C27 C25' 1.91(3)
C22' C23' 1.3900
C22' C27' 1.3900
C23' C24' 1.3900
C24' C25' 1.3900
C25' C26' 1.3900
C26' C27' 1.3900
C28 C29 1.35(2)
C28 C33 1.50(3)
C29 C30 1.37(3)
C30 C31 1.36(3)
C31 C32 1.367(19)
C32 C34 1.44(2)
